data_9009939
loop_
_publ_author_name
'Rozhdestvenskaya, I. V.'
'Zajakina, N. V.'
'Kim, A. A.'

_publ_section_title
;
 Crystal structure of a zinc calcium tellurate - yafsoanite
;
_journal_name_full 'Mineralogiceskij Zhurnal'
_journal_page_first 75
_journal_page_last 79
_journal_volume 6
_journal_year 1984
_chemical_formula_sum 'Ca2.64 O12 Pb0.51 Te2.09 Zn2.61'
_chemical_name_mineral Yafsoanite
_space_group_IT_number 214
_symmetry_space_group_name_Hall 'I 4bd 2c 3'
_symmetry_space_group_name_H-M 'I 41 3 2'
_cell_angle_alpha 90
_cell_angle_beta 90
_cell_angle_gamma 90
_cell_formula_units_Z 8
_cell_length_a 12.621
_cell_length_b 12.621
_cell_length_c 12.621
_cell_volume 2010.395
_database_code_amcsd 0014606
_exptl_crystal_density_diffrn 5.556
_cod_original_formula_sum 'Zn2.61 Pb.51 Te2.09 Ca2.64 O12'
_cod_database_code 9009939

loop_
_space_group_symop_operation_xyz
x,y,z
1/2+x,1/2+y,1/2+z
-z,1/2+x,1/2-y
1/2-z,+x,-y
-y,1/2+z,1/2-x
1/2-y,+z,-x
-x,1/2+y,1/2-z
1/2-x,+y,-z
3/4-x,1/4+z,3/4+y
1/4-x,3/4+z,1/4+y
3/4-z,1/4+y,3/4+x
1/4-z,3/4+y,1/4+x
3/4-y,1/4+x,3/4+z
1/4-y,3/4+x,1/4+z
1/4-x,1/4-z,1/4-y
3/4-x,3/4-z,3/4-y
1/4-z,1/4-y,1/4-x
3/4-z,3/4-y,3/4-x
1/4-y,1/4-x,1/4-z
3/4-y,3/4-x,3/4-z
1/2-z,-x,1/2+y
-z,1/2-x,+y
1/2-y,-z,1/2+x
-y,1/2-z,+x
1/2-x,-y,1/2+z
-x,1/2-y,+z
1/2+z,1/2-x,-y
+z,-x,1/2-y
1/2+y,1/2-z,-x
+y,-z,1/2-x
1/2+x,1/2-y,-z
+x,-y,1/2-z
3/4+x,3/4-z,1/4+y
1/4+x,1/4-z,3/4+y
3/4+z,3/4-y,1/4+x
1/4+z,1/4-y,3/4+x
3/4+y,3/4-x,1/4+z
1/4+y,1/4-x,3/4+z
1/4+x,3/4+z,3/4-y
3/4+x,1/4+z,1/4-y
1/4+z,3/4+y,3/4-x
3/4+z,1/4+y,1/4-x
1/4+y,3/4+x,3/4-z
3/4+y,1/4+x,1/4-z
z,x,y
1/2+z,1/2+x,1/2+y
y,z,x
1/2+y,1/2+z,1/2+x

loop_
_atom_site_aniso_label
_atom_site_aniso_U_11
_atom_site_aniso_U_22
_atom_site_aniso_U_33
_atom_site_aniso_U_12
_atom_site_aniso_U_13
_atom_site_aniso_U_23
Zn 0.00734 0.00734 0.02001 -0.00140 0.00000 0.00000
Pb1 0.00734 0.00734 0.02001 -0.00140 0.00000 0.00000
Te1 0.00734 0.00734 0.02001 -0.00140 0.00000 0.00000
Ca 0.00418 0.00418 0.00747 0.01355 0.00000 0.00000
Pb2 0.00418 0.00418 0.00747 0.01355 0.00000 0.00000
Te2 0.00418 0.00418 0.00747 0.01355 0.00000 0.00000
O1 0.00316 0.02191 0.00709 -0.00608 -0.00507 0.00203
O2 0.01241 0.01697 0.01368 0.00621 0.00013 0.00316

loop_
_atom_site_label
_atom_site_fract_x
_atom_site_fract_y
_atom_site_fract_z
_atom_site_occupancy
_atom_site_U_iso_or_equiv
Zn 0.24057 0.00943 0.12500 0.87000 0.00975
Pb1 0.24057 0.00943 0.12500 0.09000 0.00975
Te1 0.24057 0.00943 0.12500 0.02000 0.00975
Ca 0.25250 0.50250 0.12500 0.88000 0.00798
Pb2 0.25250 0.50250 0.12500 0.08000 0.00798
Te2 0.25250 0.50250 0.12500 0.01000 0.00798
Te3 0.00443 0.00443 0.00443 1.00000 0.00887
O1 0.13980 -0.03850 -0.02600 1.00000 0.01127
O2 0.85750 0.05880 0.03140 1.00000 0.01469

loop_
_cod_changelog_entry_id
_cod_changelog_entry_author
_cod_changelog_entry_date
_cod_changelog_entry_text
1
;cod-tools version 3.10.1
Id: cif_fix_AMCSD_atom_labels 10224 2024-08-07 11:09:31Z saulius
;
2024-08-07T19:39:59+03:00
;Changed the following '_atom_site_label' values:
the first duplicated label 'Pb'  converted to 'Pb1'
duplicated label 'Pb' at index 4 converted to 'Pb2'
the first duplicated label 'Te'  converted to 'Te1'
duplicated label 'Te' at index 5 converted to 'Te2'
duplicated label 'Te' at index 6 converted to 'Te3'
;

loop_
_cod_related_entry_id
_cod_related_entry_database
_cod_related_entry_code
1 AMCSD 0014606
